data_9003095
loop_
_publ_author_name
'Konishi, H.'
'Groy, T. L.'
'Dodony, I.'
'Miyawaki, R.'
'Matsubara, S.'
'Buseck, P. R.'

_publ_section_title
;Crystal structure of protoanthophyllite: A new mineral from the Takese
 ultramafic complex, Japan
;
_journal_name_full 'American Mineralogist'
_journal_page_first 1718
_journal_page_last 1723
_journal_volume 88
_journal_year 2003
_chemical_formula_sum 'Al0.048 Fe0.622 H2 Mg6.378 Na0.048 O24 Si7.96'
_chemical_name_mineral Protoanthophyllite
_space_group_IT_number 58
_symmetry_space_group_name_Hall '-P 2n 2n'
_symmetry_space_group_name_H-M 'P n m n'
_cell_angle_alpha 90
_cell_angle_beta 90
_cell_angle_gamma 90
_cell_length_a 9.3553
_cell_length_b 17.9308
_cell_length_c 5.3117
_cell_formula_units_Z 2
_cell_volume 891.027
_database_code_amcsd 0003184
_exptl_crystal_density_diffrn 2.988
_cod_original_formula_sum 'Mg6.378 Fe.622 Si7.96 Al.048 O24 H2 Na.048'
_cod_database_code 9003095

loop_
_space_group_symop_operation_xyz
x,y,z
1/2-x,1/2+y,1/2+z
1/2+x,1/2-y,1/2-z
1/2+x,1/2+y,1/2-z
1/2-x,1/2-y,1/2+z
x,-y,z
-x,y,-z
-x,-y,-z

loop_
_atom_site_aniso_label
_atom_site_aniso_U_11
_atom_site_aniso_U_22
_atom_site_aniso_U_33
_atom_site_aniso_U_12
_atom_site_aniso_U_13
_atom_site_aniso_U_23
MgM1 0.00870 0.00480 0.00680 0.00000 -0.00020 0.00000
FeM1 0.00870 0.00480 0.00680 0.00000 -0.00020 0.00000
MgM2 0.00670 0.00640 0.00680 0.00000 0.00030 0.00000
MgM3 0.00920 0.00740 0.00830 0.00000 -0.00120 0.00000
FeM3 0.00920 0.00740 0.00830 0.00000 -0.00120 0.00000
MgM4 0.00960 0.00900 0.00700 0.00000 -0.00200 0.00000
FeM4 0.00960 0.00900 0.00700 0.00000 -0.00200 0.00000
SiT1 0.00520 0.00530 0.00600 -0.00030 -0.00010 0.00030
AlT1 0.00520 0.00530 0.00600 -0.00030 -0.00010 0.00030
SiT2 0.00580 0.00650 0.00660 -0.00090 0.00010 -0.00010
AlT2 0.00580 0.00650 0.00660 -0.00090 0.00010 -0.00010
O1 0.00900 0.00810 0.00830 0.00070 0.00100 -0.00030
O2 0.01160 0.00720 0.00830 -0.00090 -0.00050 0.00020
O3 0.00760 0.00890 0.01040 0.00000 0.00040 0.00000
O4 0.01160 0.00640 0.00990 -0.00220 0.00050 -0.00010
O5 0.01010 0.01380 0.01150 0.00050 -0.00160 -0.00510
O6 0.00880 0.01510 0.01250 -0.00050 -0.00010 0.00490
O7 0.00680 0.00790 0.01580 0.00000 0.00190 0.00000

loop_
_atom_site_label
_atom_site_fract_x
_atom_site_fract_y
_atom_site_fract_z
_atom_site_occupancy
_atom_site_U_iso_or_equiv
MgM1 0.00000 0.08724 0.50000 0.97880 0.00670
FeM1 0.00000 0.08724 0.50000 0.02120 0.00670
MgM2 0.00000 0.17748 0.00000 1.00000 0.00660
MgM3 0.00000 0.00000 0.00000 0.97490 0.00830
FeM3 0.00000 0.00000 0.00000 0.02510 0.00830
MgM4 0.00000 0.25991 0.50000 0.72260 0.00850
FeM4 0.00000 0.25991 0.50000 0.27730 0.00850
SiT1 0.28464 0.08483 0.17327 0.99710 0.00548
AlT1 0.28464 0.08483 0.17327 0.00400 0.00548
SiT2 0.29399 0.17095 0.67034 0.99280 0.00632
AlT2 0.29399 0.17095 0.67034 0.00800 0.00632
O1 0.11279 0.08668 0.16660 1.00000 0.00840
O2 0.12137 0.17464 0.66990 1.00000 0.00910
O3 0.11280 0.00000 0.66560 1.00000 0.00900
O4 0.12110 0.25265 0.18340 1.00000 0.00930
O5 0.34360 0.11987 0.43300 1.00000 0.01180
O6 0.34888 0.13244 0.93740 1.00000 0.01220
O7 0.34140 0.00000 0.15020 1.00000 0.01020
H 0.22500 0.00000 0.68200 1.00000 0.03600
NaA 0.50000 0.00000 0.50000 0.04800 0.05000

loop_
_cod_related_entry_id
_cod_related_entry_database
_cod_related_entry_code
1 AMCSD 0003184
